data_1540666
loop_
_publ_author_name
'Ju, Huiyeong'
'Park, In-Hyeok'
'Lee, Eunji'
'Kim, Seulgi'
'Jung, Jong Hwa'
'Ikeda, Mari'
'Habata, Yoichi'
'Lee, Shim Sung'

_publ_section_title
;
 Guest-triggered assembly of zinc(ii) supramolecular isomers with
 accompanying dimensional change and reversible
 single-crystal-to-single-crystal transformation
;
_journal_issue 9
_journal_name_full CrystEngComm
_journal_page_first 1600
_journal_paper_doi 10.1039/C5CE02194D
_journal_volume 18
_journal_year 2016
_chemical_formula_moiety 'C22 H20 N4 O4 Zn, 2.5(C6 H6)'
_chemical_formula_sum 'C37 H35 N4 O4 Zn'
_chemical_formula_weight 665.06
_chemical_name_systematic
; 
 ? 
;
_space_group_IT_number 14
_symmetry_cell_setting monoclinic
_symmetry_space_group_name_Hall '-P 2ybc'
_symmetry_space_group_name_H-M 'P 1 21/c 1'
_atom_sites_solution_hydrogens geom
_atom_sites_solution_primary direct
_atom_sites_solution_secondary difmap
_audit_creation_method SHELXL-97
_audit_update_record
;
2015-12-03 deposited with the CCDC.
2015-12-09 downloaded from the CCDC.
;
_cell_angle_alpha 90.00
_cell_angle_beta 121.513(17)
_cell_angle_gamma 90.00
_cell_formula_units_Z 4
_cell_length_a 9.987(4)
_cell_length_b 22.605(12)
_cell_length_c 17.815(6)
_cell_measurement_reflns_used 3343
_cell_measurement_temperature 173(2)
_cell_measurement_theta_max 22.21
_cell_measurement_theta_min 2.66
_cell_volume 3429(3)
_computing_cell_refinement 'Bruker SAINT'
_computing_data_collection 'Bruker APEX2'
_computing_data_reduction 'Bruker SAINT'
_computing_molecular_graphics 'Bruker SHELXTL'
_computing_publication_material 'Bruker SHELXTL'
_computing_structure_refinement 'SHELXL-97 (Sheldrick, 2008)'
_computing_structure_solution 'SHELXS-97 (Sheldrick, 2008)'
_diffrn_ambient_temperature 173(2)
_diffrn_measured_fraction_theta_full 0.999
_diffrn_measured_fraction_theta_max 0.999
_diffrn_measurement_device_type 'Bruker APEX-II CCD'
_diffrn_measurement_method '\f and \w scans'
_diffrn_radiation_monochromator graphite
_diffrn_radiation_source 'fine-focus sealed tube'
_diffrn_radiation_type MoK\a
_diffrn_radiation_wavelength 0.71073
_diffrn_reflns_av_R_equivalents 0.0949
_diffrn_reflns_av_sigmaI/netI 0.1221
_diffrn_reflns_limit_h_max 12
_diffrn_reflns_limit_h_min -10
_diffrn_reflns_limit_k_max 27
_diffrn_reflns_limit_k_min -27
_diffrn_reflns_limit_l_max 21
_diffrn_reflns_limit_l_min -21
_diffrn_reflns_number 24532
_diffrn_reflns_theta_full 26.00
_diffrn_reflns_theta_max 26.00
_diffrn_reflns_theta_min 1.62
_exptl_absorpt_coefficient_mu 0.760
_exptl_absorpt_correction_T_max 0.9515
_exptl_absorpt_correction_T_min 0.8753
_exptl_absorpt_correction_type multi-scan
_exptl_absorpt_process_details SADABS
_exptl_crystal_colour colourless
_exptl_crystal_density_diffrn 1.288
_exptl_crystal_density_method 'not measured'
_exptl_crystal_description plate
_exptl_crystal_F_000 1388
_exptl_crystal_size_max 0.18
_exptl_crystal_size_mid 0.18
_exptl_crystal_size_min 0.07
_refine_diff_density_max 0.735
_refine_diff_density_min -0.781
_refine_diff_density_rms 0.069
_refine_ls_extinction_method none
_refine_ls_goodness_of_fit_ref 1.021
_refine_ls_hydrogen_treatment constr
_refine_ls_matrix_type full
_refine_ls_number_parameters 415
_refine_ls_number_reflns 6730
_refine_ls_number_restraints 0
_refine_ls_restrained_S_all 1.021
_refine_ls_R_factor_all 0.1547
_refine_ls_R_factor_gt 0.0677
_refine_ls_shift/su_max 0.000
_refine_ls_shift/su_mean 0.000
_refine_ls_structure_factor_coef Fsqd
_refine_ls_weighting_details 'calc w=1/[\s^2^(Fo^2^)+(0.0628P)^2^+2.9681P] where P=(Fo^2^+2Fc^2^)/3'
_refine_ls_weighting_scheme calc
_refine_ls_wR_factor_gt 0.1388
_refine_ls_wR_factor_ref 0.1801
_reflns_number_gt 3453
_reflns_number_total 6730
_reflns_threshold_expression >2sigma(I)
_cod_data_source_file c5ce02194d2.cif
_cod_data_source_block 3
_cod_depositor_comments
;
The following automatic conversions were performed:

'_symmetry_cell_setting' value 'Monoclinic' changed to 'monoclinic'
according to
/usr/data/users/saulius/crontab/automatic-downloads/rss-feeds/RSC/lib/dictionaries/cif_core.dic
dictionary named 'cif_core.dic' version 2.4.2 from 2011-04-26.

Automatic conversion script
Id: cif_fix_values 4268 2015-11-12 08:31:59Z antanas 

 Adding full bibliography for 1540663--1540667.cif.
;
_cod_original_sg_symbol_H-M P2(1)/c
_cod_database_code 1540666

loop_
_symmetry_equiv_pos_as_xyz
'x, y, z'
'-x, y+1/2, -z+1/2'
'-x, -y, -z'
'x, -y-1/2, z-1/2'

loop_
_atom_site_label
_atom_site_type_symbol
_atom_site_fract_x
_atom_site_fract_y
_atom_site_fract_z
_atom_site_U_iso_or_equiv
_atom_site_adp_type
_atom_site_occupancy
_atom_site_symmetry_multiplicity
_atom_site_calc_flag
_atom_site_refinement_flags
N4 N 0.6361(5) 1.23895(19) 0.1227(2) 0.0472(11) Uani 1 1 d .
C13 C 0.4872(6) 1.2201(3) 0.0895(3) 0.0540(15) Uani 1 1 d .
Zn1 Zn 0.29620(6) 0.78757(3) 0.44820(3) 0.0446(2) Uani 1 1 d .
O1 O 0.3678(4) 0.74737(17) 0.5592(2) 0.0529(10) Uani 1 1 d .
O2 O 0.6035(4) 0.78218(16) 0.5959(2) 0.0491(9) Uani 1 1 d .
O3 O 1.0671(3) 0.71793(17) 0.87295(19) 0.0489(9) Uani 1 1 d .
O4 O 1.0484(4) 0.6542(2) 0.9638(2) 0.0712(12) Uani 1 1 d .
N1 N 0.3498(5) 0.8707(2) 0.4286(2) 0.0485(12) Uani 1 1 d .
N2 N 0.4431(4) 1.02998(19) 0.3390(2) 0.0451(11) Uani 1 1 d .
N3 N 0.5091(5) 1.1319(2) 0.2682(3) 0.0575(13) Uani 1 1 d .
C1 C 0.4922(6) 0.8971(2) 0.4697(3) 0.0450(13) Uani 1 1 d .
H1A H 0.5743 0.8784 0.5211 0.054 Uiso 1 1 calc R
C2 C 0.5274(6) 0.9478(2) 0.4438(3) 0.0427(13) Uani 1 1 d .
H2A H 0.6309 0.9633 0.4773 0.051 Uiso 1 1 calc R
C3 C 0.4121(5) 0.9785(2) 0.3673(3) 0.0404(12) Uani 1 1 d .
C4 C 0.2647(6) 0.9511(3) 0.3256(3) 0.0558(16) Uani 1 1 d .
H4A H 0.1803 0.9688 0.2741 0.067 Uiso 1 1 calc R
C5 C 0.2380(6) 0.9002(3) 0.3561(4) 0.0599(16) Uani 1 1 d .
H5A H 0.1348 0.8842 0.3249 0.072 Uiso 1 1 calc R
C6 C 0.3289(6) 1.0519(3) 0.2486(3) 0.0582(16) Uani 1 1 d .
H6A H 0.3449 1.0304 0.2055 0.070 Uiso 1 1 calc R
H6B H 0.2206 1.0439 0.2344 0.070 Uiso 1 1 calc R
C7 C 0.6050(5) 1.0481(3) 0.3695(3) 0.0502(14) Uani 1 1 d .
H7A H 0.6422 1.0264 0.3356 0.060 Uiso 1 1 calc R
H7B H 0.6738 1.0373 0.4323 0.060 Uiso 1 1 calc R
C8 C 0.6181(6) 1.1128(3) 0.3592(3) 0.0545(16) Uani 1 1 d .
H8A H 0.5946 1.1346 0.3993 0.065 Uiso 1 1 calc R
H8B H 0.7270 1.1224 0.3760 0.065 Uiso 1 1 calc R
C9 C 0.3480(6) 1.1166(3) 0.2411(3) 0.0583(16) Uani 1 1 d .
H9A H 0.2766 1.1292 0.1793 0.070 Uiso 1 1 calc R
H9B H 0.3180 1.1384 0.2783 0.070 Uiso 1 1 calc R
C10 C 0.5478(6) 1.1683(2) 0.2223(3) 0.0459(14) Uani 1 1 d .
C11 C 0.7021(6) 1.1908(3) 0.2570(3) 0.0555(15) Uani 1 1 d .
H11A H 0.7809 1.1826 0.3164 0.067 Uiso 1 1 calc R
C12 C 0.7382(6) 1.2237(2) 0.2070(3) 0.0564(16) Uani 1 1 d .
H12A H 0.8435 1.2370 0.2330 0.068 Uiso 1 1 calc R
H13A H 0.4110 1.2310 0.0309 0.068 Uiso 1 1 d R
C14 C 0.4391(6) 1.1865(3) 0.1351(3) 0.0558(16) Uani 1 1 d .
H14A H 0.3319 1.1754 0.1080 0.067 Uiso 1 1 calc R
C15 C 0.5181(6) 0.7514(3) 0.6115(3) 0.0447(13) Uani 1 1 d .
C16 C 0.5844(5) 0.7160(2) 0.6954(3) 0.0401(12) Uani 1 1 d .
C17 C 0.4895(6) 0.6831(3) 0.7143(3) 0.0522(15) Uani 1 1 d .
H17A H 0.3794 0.6819 0.6735 0.063 Uiso 1 1 calc R
C18 C 0.5543(6) 0.6516(3) 0.7930(3) 0.0646(18) Uani 1 1 d .
H18A H 0.4883 0.6297 0.8064 0.078 Uiso 1 1 calc R
C19 C 0.7163(6) 0.6525(3) 0.8520(3) 0.0624(17) Uani 1 1 d .
H19A H 0.7608 0.6305 0.9052 0.075 Uiso 1 1 calc R
C20 C 0.8129(6) 0.6853(2) 0.8333(3) 0.0460(14) Uani 1 1 d .
C21 C 0.7476(5) 0.7172(2) 0.7555(3) 0.0408(12) Uani 1 1 d .
H21A H 0.8133 0.7401 0.7428 0.049 Uiso 1 1 calc R
C22 C 0.9909(6) 0.6851(3) 0.8961(3) 0.0488(14) Uani 1 1 d .
C23 C 0.4617(13) 0.9727(11) 0.0555(9) 0.164(5) Uani 1 1 d .
H23A H 0.4342 0.9551 0.0940 0.197 Uiso 1 1 calc R
C24 C 0.474(2) 1.0326(11) 0.0534(12) 0.192(7) Uani 1 1 d .
H24A H 0.4566 1.0558 0.0919 0.231 Uiso 1 1 calc R
C25 C 0.4887(16) 0.9383(7) 0.0022(14) 0.175(6) Uani 1 1 d .
H25A H 0.4825 0.8964 0.0028 0.210 Uiso 1 1 calc R
C26 C 0.021(3) 0.5921(11) 0.240(2) 0.250(12) Uani 1 1 d .
H26A H 0.0122 0.6204 0.2767 0.300 Uiso 1 1 calc R
C27 C 0.111(2) 0.5433(12) 0.2803(13) 0.200(13) Uani 1 1 d .
H27A H 0.1654 0.5385 0.3424 0.240 Uiso 1 1 calc R
C28 C 0.1176(17) 0.5031(11) 0.2286(16) 0.210(10) Uani 1 1 d .
H28A H 0.1770 0.4683 0.2557 0.252 Uiso 1 1 calc R
C29 C 0.0457(18) 0.5077(10) 0.1390(13) 0.202(8) Uani 1 1 d .
H29A H 0.0479 0.4773 0.1028 0.242 Uiso 1 1 calc R
C30 C -0.029(2) 0.5604(13) 0.1069(14) 0.229(14) Uani 1 1 d .
H30A H -0.0654 0.5675 0.0467 0.275 Uiso 1 1 calc R
C31 C -0.061(2) 0.6048(14) 0.148(2) 0.30(2) Uani 1 1 d .
H31A H -0.1263 0.6381 0.1194 0.360 Uiso 1 1 calc R
C32 C 0.9260(11) 0.8111(6) 0.0928(6) 0.117(3) Uani 1 1 d .
H32A H 0.8963 0.7799 0.1170 0.141 Uiso 1 1 calc R
C33 C 1.0005(14) 0.7987(6) 0.0512(7) 0.124(4) Uani 1 1 d .
H33A H 1.0211 0.7585 0.0452 0.149 Uiso 1 1 calc R
C34 C 1.0483(11) 0.8413(9) 0.0170(7) 0.128(4) Uani 1 1 d .
H34A H 1.1017 0.8313 -0.0124 0.153 Uiso 1 1 calc R
C35 C 1.0186(14) 0.8982(7) 0.0257(8) 0.142(4) Uani 1 1 d .
H35A H 1.0517 0.9288 0.0024 0.170 Uiso 1 1 calc R
C36 C 0.9400(18) 0.9123(7) 0.0683(9) 0.156(5) Uani 1 1 d .
H36A H 0.9196 0.9525 0.0747 0.187 Uiso 1 1 calc R
C37 C 0.8919(12) 0.8677(9) 0.1012(7) 0.138(5) Uani 1 1 d .
H37A H 0.8357 0.8765 0.1294 0.165 Uiso 1 1 calc R

loop_
_atom_site_aniso_label
_atom_site_aniso_U_11
_atom_site_aniso_U_22
_atom_site_aniso_U_33
_atom_site_aniso_U_23
_atom_site_aniso_U_13
_atom_site_aniso_U_12
N4 0.031(2) 0.060(3) 0.033(2) 0.001(2) 0.0044(19) 0.000(2)
C13 0.034(3) 0.071(4) 0.036(3) 0.005(3) 0.004(2) -0.001(3)
Zn1 0.0280(3) 0.0600(4) 0.0310(3) 0.0005(3) 0.0050(2) -0.0001(3)
O1 0.0289(19) 0.076(3) 0.0351(19) 0.0086(18) 0.0039(16) 0.0014(18)
O2 0.041(2) 0.062(3) 0.0342(18) 0.0084(18) 0.0121(16) -0.0030(19)
O3 0.0238(17) 0.071(3) 0.0333(18) 0.0071(18) 0.0023(15) -0.0024(18)
O4 0.039(2) 0.105(4) 0.043(2) 0.028(2) 0.0034(18) 0.005(2)
N1 0.032(2) 0.067(3) 0.036(2) -0.001(2) 0.011(2) -0.002(2)
N2 0.030(2) 0.052(3) 0.036(2) 0.004(2) 0.0061(18) -0.003(2)
N3 0.030(2) 0.077(4) 0.042(2) 0.016(2) 0.002(2) -0.008(2)
C1 0.034(3) 0.057(4) 0.029(3) 0.000(3) 0.007(2) 0.002(3)
C2 0.036(3) 0.052(4) 0.029(3) -0.002(2) 0.009(2) -0.004(3)
C3 0.030(3) 0.046(3) 0.034(3) -0.001(2) 0.009(2) 0.003(2)
C4 0.033(3) 0.064(4) 0.050(3) 0.018(3) 0.008(3) 0.002(3)
C5 0.030(3) 0.070(5) 0.055(3) 0.013(3) 0.005(3) -0.001(3)
C6 0.038(3) 0.079(5) 0.038(3) 0.007(3) 0.006(2) -0.005(3)
C7 0.030(3) 0.066(4) 0.041(3) 0.006(3) 0.008(2) -0.002(3)
C8 0.039(3) 0.073(5) 0.031(3) 0.007(3) 0.004(2) -0.011(3)
C9 0.035(3) 0.080(5) 0.041(3) 0.016(3) 0.006(2) -0.005(3)
C10 0.034(3) 0.052(4) 0.035(3) 0.003(2) 0.006(2) -0.001(3)
C11 0.034(3) 0.073(4) 0.039(3) 0.009(3) 0.005(2) 0.000(3)
C12 0.037(3) 0.069(4) 0.041(3) 0.005(3) 0.005(2) -0.008(3)
C14 0.033(3) 0.077(4) 0.037(3) 0.009(3) 0.004(2) -0.009(3)
C15 0.036(3) 0.057(4) 0.031(3) 0.000(2) 0.011(2) 0.002(3)
C16 0.030(3) 0.054(3) 0.029(2) 0.005(2) 0.011(2) 0.004(3)
C17 0.029(3) 0.068(4) 0.045(3) 0.008(3) 0.009(2) -0.003(3)
C18 0.035(3) 0.094(5) 0.054(3) 0.026(3) 0.016(3) -0.003(3)
C19 0.037(3) 0.088(5) 0.041(3) 0.023(3) 0.006(3) -0.002(3)
C20 0.030(3) 0.064(4) 0.031(3) 0.006(3) 0.007(2) 0.002(3)
C21 0.032(3) 0.052(3) 0.035(3) 0.000(3) 0.015(2) -0.004(3)
C22 0.035(3) 0.064(4) 0.034(3) 0.002(3) 0.008(2) 0.002(3)
C23 0.117(9) 0.198(16) 0.130(10) -0.025(11) 0.032(7) 0.046(11)
C24 0.203(15) 0.18(2) 0.169(15) -0.050(14) 0.083(12) 0.029(13)
C25 0.130(10) 0.165(14) 0.167(13) -0.043(13) 0.034(9) 0.054(10)
C26 0.119(17) 0.25(3) 0.38(4) -0.04(2) 0.12(2) -0.103(17)
C27 0.122(15) 0.34(4) 0.120(12) 0.025(15) 0.050(11) -0.097(18)
C28 0.072(8) 0.36(3) 0.178(18) 0.109(19) 0.054(13) -0.025(13)
C29 0.080(9) 0.36(3) 0.157(14) 0.044(14) 0.057(9) -0.053(12)
C30 0.054(9) 0.35(4) 0.202(17) 0.16(2) 0.009(9) -0.015(13)
C31 0.047(9) 0.27(3) 0.44(5) 0.18(3) 0.033(15) -0.027(13)
C32 0.072(6) 0.166(12) 0.058(5) -0.007(6) -0.004(4) 0.016(6)
C33 0.099(8) 0.158(12) 0.061(6) -0.011(6) 0.003(5) 0.058(8)
C34 0.070(6) 0.212(16) 0.080(6) 0.004(9) 0.024(5) 0.050(8)
C35 0.104(8) 0.137(12) 0.151(11) 0.001(9) 0.043(7) -0.012(8)
C36 0.141(12) 0.137(13) 0.141(11) -0.057(9) 0.039(8) 0.016(9)
C37 0.086(7) 0.223(17) 0.079(7) -0.030(9) 0.027(5) 0.029(10)

loop_
_atom_type_symbol
_atom_type_description
_atom_type_scat_dispersion_real
_atom_type_scat_dispersion_imag
_atom_type_scat_source
C C 0.0033 0.0016 'International Tables Vol C Tables 4.2.6.8 and 6.1.1.4'
H H 0.0000 0.0000 'International Tables Vol C Tables 4.2.6.8 and 6.1.1.4'
N N 0.0061 0.0033 'International Tables Vol C Tables 4.2.6.8 and 6.1.1.4'
O O 0.0106 0.0060 'International Tables Vol C Tables 4.2.6.8 and 6.1.1.4'
Zn Zn 0.2839 1.4301 'International Tables Vol C Tables 4.2.6.8 and 6.1.1.4'

loop_
_geom_angle_atom_site_label_1
_geom_angle_atom_site_label_2
_geom_angle_atom_site_label_3
_geom_angle
_geom_angle_site_symmetry_1
_geom_angle_site_symmetry_3
C12 N4 C13 115.2(5) . .
C12 N4 Zn1 121.8(4) . 2_655
C13 N4 Zn1 123.0(3) . 2_655
N4 C13 C14 124.2(4) . .
O1 Zn1 O3 110.13(14) . 4_475
O1 Zn1 N1 128.14(16) . .
O3 Zn1 N1 105.01(16) 4_475 .
O1 Zn1 N4 108.28(16) . 2_645
O3 Zn1 N4 100.88(15) 4_475 2_645
N1 Zn1 N4 100.93(17) . 2_645
C15 O1 Zn1 111.9(3) . .
C22 O3 Zn1 115.0(3) . 4_676
C1 N1 C5 114.0(5) . .
C1 N1 Zn1 127.7(3) . .
C5 N1 Zn1 117.2(4) . .
C3 N2 C7 121.3(4) . .
C3 N2 C6 119.3(4) . .
C7 N2 C6 112.2(4) . .
C10 N3 C9 124.0(4) . .
C10 N3 C8 124.5(4) . .
C9 N3 C8 110.4(4) . .
C2 C1 N1 125.3(5) . .
C1 C2 C3 121.1(5) . .
N2 C3 C4 123.9(4) . .
N2 C3 C2 122.9(4) . .
C4 C3 C2 113.2(5) . .
C5 C4 C3 122.3(5) . .
C4 C5 N1 124.1(5) . .
C9 C6 N2 111.2(4) . .
N2 C7 C8 112.3(4) . .
N3 C8 C7 111.2(4) . .
N3 C9 C6 112.0(5) . .
N3 C10 C14 123.0(5) . .
N3 C10 C11 122.9(4) . .
C14 C10 C11 114.1(5) . .
C12 C11 C10 121.0(5) . .
C11 C12 N4 124.8(5) . .
C13 C14 C10 120.5(5) . .
O2 C15 O1 123.7(5) . .
O2 C15 C16 121.5(4) . .
O1 C15 C16 114.9(5) . .
C17 C16 C21 119.7(4) . .
C17 C16 C15 121.7(4) . .
C21 C16 C15 118.6(4) . .
C16 C17 C18 120.3(5) . .
C17 C18 C19 119.8(5) . .
C20 C19 C18 120.3(5) . .
C21 C20 C19 119.7(4) . .
C21 C20 C22 119.6(5) . .
C19 C20 C22 120.7(5) . .
C20 C21 C16 120.3(5) . .
O4 C22 O3 126.1(5) . .
O4 C22 C20 118.9(5) . .
O3 C22 C20 115.0(4) . .
C25 C23 C24 119.7(15) . .
C23 C24 C25 123.5(17) . 3_675
C23 C25 C24 116.8(17) . 3_675
C27 C26 C31 126(3) . .
C28 C27 C26 117(2) . .
C27 C28 C29 125(3) . .
C30 C29 C28 113(2) . .
C29 C30 C31 130(3) . .
C30 C31 C26 108(3) . .
C33 C32 C37 120.5(13) . .
C32 C33 C34 122.3(12) . .
C35 C34 C33 118.6(12) . .
C34 C35 C36 120.4(14) . .
C37 C36 C35 119.3(14) . .
C32 C37 C36 118.9(13) . .

loop_
_geom_bond_atom_site_label_1
_geom_bond_atom_site_label_2
_geom_bond_distance
_geom_bond_site_symmetry_2
N4 C12 1.346(6) .
N4 C13 1.351(6) .
N4 Zn1 2.038(4) 2_655
C13 C14 1.369(7) .
Zn1 O1 1.941(3) .
Zn1 O3 1.960(3) 4_475
Zn1 N1 2.033(5) .
Zn1 N4 2.038(4) 2_645
O1 C15 1.291(6) .
O2 C15 1.240(6) .
O3 C22 1.276(6) .
O3 Zn1 1.960(3) 4_676
O4 C22 1.242(6) .
N1 C1 1.352(6) .
N1 C5 1.361(6) .
N2 C3 1.366(6) .
N2 C7 1.470(6) .
N2 C6 1.490(6) .
N3 C10 1.350(6) .
N3 C9 1.459(6) .
N3 C8 1.469(6) .
C1 C2 1.350(7) .
C2 C3 1.422(6) .
C3 C4 1.400(7) .
C4 C5 1.358(7) .
C6 C9 1.490(7) .
C7 C8 1.488(7) .
C10 C14 1.414(6) .
C10 C11 1.422(7) .
C11 C12 1.346(7) .
C15 C16 1.509(7) .
C16 C17 1.378(7) .
C16 C21 1.407(6) .
C17 C18 1.394(7) .
C18 C19 1.395(7) .
C19 C20 1.388(7) .
C20 C21 1.386(6) .
C20 C22 1.528(7) .
C23 C25 1.359(17) .
C23 C24 1.363(18) .
C24 C25 1.390(19) 3_675
C25 C24 1.390(19) 3_675
C26 C27 1.37(3) .
C26 C31 1.43(3) .
C27 C28 1.32(2) .
C28 C29 1.370(18) .
C29 C30 1.37(2) .
C30 C31 1.37(4) .
C32 C33 1.326(13) .
C32 C37 1.353(14) .
C33 C34 1.352(13) .
C34 C35 1.346(14) .
C35 C36 1.384(16) .
C36 C37 1.373(15) .
